data_2220062
loop_
_publ_author_name
'Agotegaray, Mariela A.'
'Quinzani, Oscar V.'
'Faccio, Ricardo'
'Goyenola, Cecilia'
'Mombr\'u, \'Alvaro W.'

_publ_section_title
Tetrakis[\m-2-(3-phenoxyphenyl)propionato-\k^2^<i>O</i>:<i>O</i>']bis[(dimethylformamide-\k<i>O</i>)copper(II)]
_journal_coeditor_code BG2218
_journal_issue 12
_journal_name_full 'Acta Crystallographica Section E'
_journal_page_first m1612
_journal_page_last m1613
_journal_paper_doi 10.1107/S1600536808038786
_journal_volume 64
_journal_year 2008
_chemical_formula_iupac '[Cu2 (C15 H13 O3)4 (C3 H7 N O)2]'
_chemical_formula_moiety 'C66 H66 Cu2 N2 O14'
_chemical_formula_sum 'C66 H66 Cu2 N2 O14'
_chemical_formula_weight 1238.29
_chemical_name_systematic
;
Tetrakis[\m-2-(3-phenoxyphenyl)propionato-
\k^2^<i>O</i>:<i>O</i>']bis[(dimethylformamide-\k<i>O</i>)copper(II)]
;
_space_group_IT_number 14
_symmetry_cell_setting monoclinic
_symmetry_space_group_name_Hall '-P 2ybc'
_symmetry_space_group_name_H-M 'P 1 21/c 1'
_atom_sites_solution_hydrogens geom
_atom_sites_solution_primary direct
_atom_sites_solution_secondary difmap
_audit_creation_method SHELXL-97
_cell_angle_alpha 90.00
_cell_angle_beta 99.85(6)
_cell_angle_gamma 90.00
_cell_formula_units_Z 2
_cell_length_a 11.142(8)
_cell_length_b 11.580(8)
_cell_length_c 23.891(6)
_cell_measurement_reflns_used 50
_cell_measurement_temperature 293(2)
_cell_measurement_theta_max 13.58
_cell_measurement_theta_min 5.06
_cell_volume 3037(3)
_computing_cell_refinement
;
MSC/AFC Diffractometer Control Software (Molecular Structure
Corporation, 1993)
;
_computing_data_collection
;
MSC/AFC Diffractometer Control Software (Molecular Structure
Corporation, 1993)
;
_computing_data_reduction
;
MSC/AFC Diffractometer Control Software (Molecular Structure
Corporation, 1993)
;
_computing_molecular_graphics 'DIAMOND (Brandenburg, 2006)'
_computing_publication_material 'PLATON (Spek, 2003)'
_computing_structure_refinement 'SHELXL97 (Sheldrick, 2008)'
_computing_structure_solution 'SHELXS97 (Sheldrick, 2008)'
_diffrn_ambient_temperature 293(2)
_diffrn_measured_fraction_theta_full 1.000
_diffrn_measured_fraction_theta_max 1.000
_diffrn_measurement_device_type 'Rigaku AFC-7S'
_diffrn_measurement_method \q/2\q
_diffrn_radiation_monochromator graphite
_diffrn_radiation_source 'fine-focus sealed tube'
_diffrn_radiation_type MoK\a
_diffrn_radiation_wavelength 0.71073
_diffrn_reflns_av_R_equivalents 0.0911
_diffrn_reflns_av_sigmaI/netI 0.1511
_diffrn_reflns_limit_h_max 14
_diffrn_reflns_limit_h_min -1
_diffrn_reflns_limit_k_max 15
_diffrn_reflns_limit_k_min -1
_diffrn_reflns_limit_l_max 30
_diffrn_reflns_limit_l_min -31
_diffrn_reflns_number 8818
_diffrn_reflns_theta_full 27.49
_diffrn_reflns_theta_max 27.49
_diffrn_reflns_theta_min 2.31
_diffrn_standards_decay_% 0
_diffrn_standards_interval_count 150
_diffrn_standards_number 3
_exptl_absorpt_coefficient_mu 0.768
_exptl_absorpt_correction_T_max 0.9272
_exptl_absorpt_correction_T_min 0.8616
_exptl_absorpt_correction_type psi-scan
_exptl_absorpt_process_details '(North <i>et al.</i>,  1968)'
_exptl_crystal_colour green
_exptl_crystal_density_diffrn 1.354
_exptl_crystal_density_method 'not measured'
_exptl_crystal_description plate
_exptl_crystal_F_000 1292
_exptl_crystal_size_max 0.20
_exptl_crystal_size_mid 0.20
_exptl_crystal_size_min 0.10
_refine_diff_density_max 0.506
_refine_diff_density_min -0.540
_refine_ls_extinction_method none
_refine_ls_goodness_of_fit_ref 1.022
_refine_ls_hydrogen_treatment constr
_refine_ls_matrix_type full
_refine_ls_number_parameters 381
_refine_ls_number_reflns 6969
_refine_ls_number_restraints 0
_refine_ls_restrained_S_all 1.022
_refine_ls_R_factor_all 0.2103
_refine_ls_R_factor_gt 0.0643
_refine_ls_shift/su_max 0.000
_refine_ls_shift/su_mean 0.000
_refine_ls_structure_factor_coef Fsqd
_refine_ls_weighting_details 'calc w=1/[\s^2^(Fo^2^)+(0.0755P)^2^+0.3252P] where P=(Fo^2^+2Fc^2^)/3'
_refine_ls_weighting_scheme calc
_refine_ls_wR_factor_gt 0.1504
_refine_ls_wR_factor_ref 0.2001
_reflns_number_gt 4101
_reflns_number_total 6969
_reflns_threshold_expression I>2\s(I)
_cod_data_source_file bg2218.cif
_cod_data_source_block I
_cod_original_sg_symbol_H-M 'P 21/c'
_cod_database_code 2220062
_cod_database_fobs_code 2220062

loop_
_symmetry_equiv_pos_as_xyz
'x, y, z'
'-x, y+1/2, -z+1/2'
'-x, -y, -z'
'x, -y-1/2, z-1/2'

loop_
_atom_site_type_symbol
_atom_site_label
_atom_site_fract_x
_atom_site_fract_y
_atom_site_fract_z
_atom_site_U_iso_or_equiv
_atom_site_adp_type
_atom_site_calc_flag
_atom_site_refinement_flags
_atom_site_occupancy
C C11 0.5569(6) 1.1752(5) -0.0520(2) 0.0417(15) Uani d . 1
C C12 0.5867(6) 1.2834(6) -0.0844(3) 0.0546(17) Uani d . 1
H H12 0.5103 1.3066 -0.1084 0.066 Uiso calc R 1
C C13 0.6736(8) 1.2579(7) -0.1238(3) 0.093(3) Uani d . 1
H H13A 0.6440 1.1936 -0.1476 0.139 Uiso calc R 1
H H13B 0.7520 1.2393 -0.1022 0.139 Uiso calc R 1
H H13C 0.6808 1.3244 -0.1470 0.139 Uiso calc R 1
C C14 0.6237(5) 1.3829(5) -0.0446(2) 0.0391(13) Uani d . 1
C C15 0.5925(5) 1.4966(5) -0.0623(3) 0.0511(17) Uani d . 1
H H15 0.5477 1.5090 -0.0983 0.061 Uiso calc R 1
C C16 0.6263(6) 1.5889(6) -0.0277(3) 0.0599(19) Uani d . 1
H H16 0.6059 1.6631 -0.0409 0.072 Uiso calc R 1
C C17 0.6902(6) 1.5738(6) 0.0264(4) 0.061(2) Uani d . 1
H H17 0.7133 1.6368 0.0499 0.073 Uiso calc R 1
C C18 0.7191(5) 1.4632(6) 0.0449(3) 0.0501(15) Uani d . 1
C C19 0.6876(5) 1.3686(5) 0.0097(3) 0.0413(14) Uani d . 1
H H19 0.7098 1.2948 0.0230 0.050 Uiso calc R 1
C C20 0.9021(5) 1.4495(5) 0.1130(3) 0.0461(15) Uani d . 1
C C21 0.9731(6) 1.4870(7) 0.0754(3) 0.066(2) Uani d . 1
H H21 0.9375 1.5124 0.0395 0.079 Uiso calc R 1
C C22 1.0966(6) 1.4868(9) 0.0911(3) 0.095(3) Uani d . 1
H H22 1.1453 1.5098 0.0652 0.114 Uiso calc R 1
C C23 1.1509(7) 1.4529(8) 0.1453(4) 0.088(3) Uani d . 1
H H23 1.2353 1.4540 0.1557 0.106 Uiso calc R 1
C C24 1.0802(7) 1.4184(7) 0.1828(3) 0.071(2) Uani d . 1
H H24 1.1159 1.3953 0.2191 0.085 Uiso calc R 1
C C25 0.9548(6) 1.4174(6) 0.1672(3) 0.0572(17) Uani d . 1
H H25 0.9061 1.3951 0.1933 0.069 Uiso calc R 1
C C31 0.5588(6) 1.0976(6) 0.0955(2) 0.0477(15) Uani d . 1
C C32 0.5866(6) 1.1560(7) 0.1538(3) 0.062(2) Uani d . 1
H H32 0.5509 1.2335 0.1490 0.075 Uiso calc R 1
C C33 0.7150(8) 1.1719(9) 0.1752(3) 0.109(4) Uani d . 1
H H33A 0.7515 1.2141 0.1479 0.163 Uiso calc R 1
H H33B 0.7537 1.0979 0.1817 0.163 Uiso calc R 1
H H33C 0.7250 1.2142 0.2102 0.163 Uiso calc R 1
C C34 0.5154(6) 1.0908(7) 0.1932(3) 0.0566(17) Uani d . 1
C C35 0.3948(6) 1.1190(7) 0.1930(3) 0.0602(19) Uani d . 1
H H35 0.3581 1.1753 0.1679 0.072 Uiso calc R 1
C C36 0.3279(6) 1.0659(8) 0.2289(3) 0.071(2) Uani d . 1
C C37 0.3784(8) 0.9814(9) 0.2655(3) 0.092(3) Uani d . 1
H H37 0.3338 0.9470 0.2906 0.111 Uiso calc R 1
C C38 0.4965(8) 0.9486(9) 0.2645(4) 0.097(3) Uani d . 1
H H38 0.5312 0.8889 0.2878 0.116 Uiso calc R 1
C C39 0.5636(7) 1.0035(7) 0.2291(3) 0.074(2) Uani d . 1
H H39 0.6439 0.9809 0.2295 0.088 Uiso calc R 1
C C40 0.1689(6) 1.1642(7) 0.2655(3) 0.0594(18) Uani d . 1
C C41 0.2497(7) 1.2272(7) 0.3036(3) 0.074(2) Uani d . 1
H H41 0.3331 1.2224 0.3037 0.089 Uiso calc R 1
C C42 0.2046(10) 1.2973(8) 0.3415(3) 0.095(3) Uani d . 1
H H42 0.2578 1.3406 0.3676 0.114 Uiso calc R 1
C C43 0.0822(11) 1.3038(10) 0.3410(4) 0.108(4) Uani d . 1
H H43 0.0522 1.3519 0.3665 0.129 Uiso calc R 1
C C44 0.0026(8) 1.2392(9) 0.3027(4) 0.088(3) Uani d . 1
H H44 -0.0806 1.2425 0.3031 0.106 Uiso calc R 1
C C45 0.0460(7) 1.1709(7) 0.2645(3) 0.068(2) Uani d . 1
H H45 -0.0074 1.1290 0.2379 0.082 Uiso calc R 1
C C51 0.8413(6) 0.9038(6) -0.0378(3) 0.0563(17) Uani d . 1
H H51 0.7959 0.9392 -0.0694 0.068 Uiso calc R 1
C C53 1.0207(7) 0.8041(8) 0.0057(3) 0.094(3) Uani d . 1
H H53A 1.0998 0.8390 0.0148 0.141 Uiso calc R 1
H H53B 1.0293 0.7246 -0.0044 0.141 Uiso calc R 1
H H53C 0.9804 0.8086 0.0380 0.141 Uiso calc R 1
C C54 1.0004(8) 0.8783(9) -0.0945(3) 0.098(3) Uani d . 1
H H54A 0.9425 0.9156 -0.1231 0.147 Uiso calc R 1
H H54B 1.0199 0.8034 -0.1077 0.147 Uiso calc R 1
H H54C 1.0732 0.9241 -0.0866 0.147 Uiso calc R 1
Cu Cu1 0.61251(6) 0.96206(6) 0.00433(3) 0.0391(2) Uani d . 1
O O11 0.6419(4) 1.1044(4) -0.03595(19) 0.0546(12) Uani d . 1
O O12 0.4481(4) 1.1667(3) -0.04371(17) 0.0468(10) Uani d . 1
O O13 0.7767(4) 1.4439(4) 0.10133(18) 0.0607(13) Uani d . 1
O O31 0.6426(4) 1.0452(4) 0.07660(17) 0.0529(10) Uani d . 1
O O32 0.4517(4) 1.1100(4) 0.06887(18) 0.0536(11) Uani d . 1
O O33 0.2043(4) 1.0911(6) 0.2244(2) 0.095(2) Uani d . 1
O O51 0.7945(4) 0.8967(4) 0.00567(19) 0.0579(12) Uani d . 1
N N52 0.9482(5) 0.8656(5) -0.0425(3) 0.0612(16) Uani d . 1

loop_
_atom_site_aniso_label
_atom_site_aniso_U_11
_atom_site_aniso_U_22
_atom_site_aniso_U_33
_atom_site_aniso_U_12
_atom_site_aniso_U_13
_atom_site_aniso_U_23
C11 0.064(4) 0.032(3) 0.029(3) -0.018(3) 0.009(3) -0.001(2)
C12 0.063(4) 0.052(4) 0.049(4) -0.013(3) 0.011(3) 0.008(3)
C13 0.138(8) 0.065(5) 0.084(6) -0.028(6) 0.046(6) 0.014(5)
C14 0.027(3) 0.038(3) 0.053(4) -0.001(3) 0.009(3) 0.007(3)
C15 0.026(3) 0.048(4) 0.079(5) 0.000(3) 0.008(3) 0.017(3)
C16 0.050(4) 0.038(4) 0.092(6) 0.001(3) 0.013(4) 0.009(4)
C17 0.055(4) 0.040(4) 0.092(6) 0.001(3) 0.025(4) -0.009(4)
C18 0.029(3) 0.057(4) 0.068(4) -0.007(4) 0.019(3) -0.004(4)
C19 0.025(3) 0.038(3) 0.062(4) 0.003(3) 0.011(3) 0.009(3)
C20 0.031(3) 0.046(4) 0.061(4) -0.009(3) 0.007(3) -0.004(3)
C21 0.041(3) 0.092(6) 0.061(4) -0.011(4) 0.001(3) 0.014(4)
C22 0.043(4) 0.170(10) 0.074(5) -0.021(5) 0.018(4) 0.034(6)
C23 0.045(4) 0.123(8) 0.088(6) -0.001(5) -0.010(4) 0.024(6)
C24 0.066(5) 0.070(5) 0.070(5) -0.002(4) -0.005(4) 0.022(4)
C25 0.059(4) 0.057(4) 0.057(4) -0.011(3) 0.011(3) 0.001(3)
C31 0.058(4) 0.053(4) 0.033(3) -0.020(4) 0.012(3) -0.005(3)
C32 0.058(4) 0.084(5) 0.048(4) -0.020(4) 0.017(3) -0.020(4)
C33 0.113(8) 0.145(9) 0.067(6) -0.066(7) 0.013(5) -0.019(6)
C34 0.061(4) 0.069(4) 0.039(4) -0.009(4) 0.005(3) -0.013(3)
C35 0.065(4) 0.078(5) 0.036(4) 0.000(4) 0.002(3) -0.008(3)
C36 0.052(4) 0.111(7) 0.050(4) 0.011(4) 0.009(4) -0.013(4)
C37 0.074(5) 0.141(9) 0.065(5) 0.002(6) 0.023(4) 0.036(6)
C38 0.076(6) 0.124(9) 0.090(6) 0.014(6) 0.016(5) 0.032(6)
C39 0.054(4) 0.095(6) 0.076(5) 0.007(4) 0.021(4) 0.002(5)
C40 0.050(4) 0.074(5) 0.054(4) -0.002(4) 0.006(3) 0.009(4)
C41 0.064(5) 0.091(6) 0.062(5) 0.000(5) -0.004(4) 0.007(5)
C42 0.117(8) 0.097(7) 0.063(6) 0.011(6) -0.007(5) -0.003(5)
C43 0.136(9) 0.123(9) 0.072(6) 0.044(8) 0.040(7) -0.008(6)
C44 0.082(6) 0.112(8) 0.075(6) 0.019(6) 0.023(5) 0.012(6)
C45 0.059(4) 0.081(5) 0.067(5) 0.000(4) 0.015(4) 0.005(4)
C51 0.043(4) 0.063(4) 0.060(4) 0.002(4) 0.002(3) -0.002(4)
C53 0.063(5) 0.108(7) 0.111(7) 0.041(5) 0.015(5) 0.015(6)
C54 0.091(6) 0.122(8) 0.092(6) 0.009(6) 0.047(5) -0.012(6)
Cu1 0.0343(3) 0.0397(4) 0.0429(4) 0.0012(4) 0.0060(3) -0.0011(4)
O11 0.037(2) 0.047(3) 0.081(3) 0.001(2) 0.013(2) 0.012(2)
O12 0.043(2) 0.037(2) 0.061(3) -0.0041(19) 0.010(2) 0.013(2)
O13 0.039(2) 0.085(4) 0.058(3) -0.014(2) 0.010(2) -0.009(3)
O31 0.049(2) 0.058(3) 0.051(2) -0.008(2) 0.004(2) -0.013(2)
O32 0.046(2) 0.062(3) 0.052(3) -0.004(2) 0.003(2) -0.011(2)
O33 0.056(3) 0.147(6) 0.082(4) 0.005(3) 0.009(3) -0.042(4)
O51 0.042(2) 0.071(3) 0.062(3) 0.018(2) 0.014(2) 0.004(3)
N52 0.038(3) 0.069(4) 0.080(4) 0.008(3) 0.022(3) -0.017(3)

loop_
_atom_type_symbol
_atom_type_description
_atom_type_scat_dispersion_real
_atom_type_scat_dispersion_imag
_atom_type_scat_source
C C 0.0033 0.0016 'International Tables Vol C Tables 4.2.6.8 and 6.1.1.4'
H H 0.0000 0.0000 'International Tables Vol C Tables 4.2.6.8 and 6.1.1.4'
Cu Cu 0.3201 1.2651 'International Tables Vol C Tables 4.2.6.8 and 6.1.1.4'
O O 0.0106 0.0060 'International Tables Vol C Tables 4.2.6.8 and 6.1.1.4'
N N 0.0061 0.0033 'International Tables Vol C Tables 4.2.6.8 and 6.1.1.4'

loop_
_geom_angle_atom_site_label_1
_geom_angle_atom_site_label_2
_geom_angle_atom_site_label_3
_geom_angle_site_symmetry_1
_geom_angle_site_symmetry_3
_geom_angle
O11 C11 O12 . . 126.3(5)
O11 C11 C12 . . 117.8(5)
O12 C11 C12 . . 115.9(6)
C13 C12 C14 . . 114.4(6)
C13 C12 C11 . . 112.1(6)
C14 C12 C11 . . 111.4(5)
C13 C12 H12 . . 106.1
C14 C12 H12 . . 106.1
C11 C12 H12 . . 106.1
C12 C13 H13A . . 109.5
C12 C13 H13B . . 109.5
H13A C13 H13B . . 109.5
C12 C13 H13C . . 109.5
H13A C13 H13C . . 109.5
H13B C13 H13C . . 109.5
C19 C14 C15 . . 117.0(6)
C19 C14 C12 . . 122.9(5)
C15 C14 C12 . . 120.0(5)
C16 C15 C14 . . 121.6(6)
C16 C15 H15 . . 119.2
C14 C15 H15 . . 119.2
C15 C16 C17 . . 120.9(7)
C15 C16 H16 . . 119.5
C17 C16 H16 . . 119.5
C18 C17 C16 . . 118.4(7)
C18 C17 H17 . . 120.8
C16 C17 H17 . . 120.8
C17 C18 C19 . . 121.3(6)
C17 C18 O13 . . 119.9(7)
C19 C18 O13 . . 118.7(6)
C14 C19 C18 . . 120.7(6)
C14 C19 H19 . . 119.6
C18 C19 H19 . . 119.6
C21 C20 O13 . . 124.3(6)
C21 C20 C25 . . 120.1(6)
O13 C20 C25 . . 115.5(5)
C22 C21 C20 . . 119.3(7)
C22 C21 H21 . . 120.3
C20 C21 H21 . . 120.3
C21 C22 C23 . . 121.1(7)
C21 C22 H22 . . 119.5
C23 C22 H22 . . 119.5
C24 C23 C22 . . 119.4(7)
C24 C23 H23 . . 120.3
C22 C23 H23 . . 120.3
C23 C24 C25 . . 120.0(7)
C23 C24 H24 . . 120.0
C25 C24 H24 . . 120.0
C20 C25 C24 . . 119.9(6)
C20 C25 H25 . . 120.0
C24 C25 H25 . . 120.0
O31 C31 O32 . . 124.7(5)
O31 C31 C32 . . 119.4(6)
O32 C31 C32 . . 115.8(6)
C33 C32 C34 . . 115.6(6)
C33 C32 C31 . . 114.3(6)
C34 C32 C31 . . 107.2(5)
C33 C32 H32 . . 106.4
C34 C32 H32 . . 106.4
C31 C32 H32 . . 106.4
C32 C33 H33A . . 109.5
C32 C33 H33B . . 109.5
H33A C33 H33B . . 109.5
C32 C33 H33C . . 109.5
H33A C33 H33C . . 109.5
H33B C33 H33C . . 109.5
C39 C34 C35 . . 116.9(7)
C39 C34 C32 . . 124.0(7)
C35 C34 C32 . . 119.1(7)
C36 C35 C34 . . 121.5(7)
C36 C35 H35 . . 119.3
C34 C35 H35 . . 119.3
C37 C36 C35 . . 120.8(7)
C37 C36 O33 . . 119.5(7)
C35 C36 O33 . . 119.5(7)
C36 C37 C38 . . 118.5(8)
C36 C37 H37 . . 120.8
C38 C37 H37 . . 120.8
C37 C38 C39 . . 120.4(8)
C37 C38 H38 . . 119.8
C39 C38 H38 . . 119.8
C34 C39 C38 . . 121.8(7)
C34 C39 H39 . . 119.1
C38 C39 H39 . . 119.1
C45 C40 C41 . . 121.4(8)
C45 C40 O33 . . 115.0(7)
C41 C40 O33 . . 123.6(7)
C40 C41 C42 . . 118.6(8)
C40 C41 H41 . . 120.7
C42 C41 H41 . . 120.7
C43 C42 C41 . . 120.2(9)
C43 C42 H42 . . 119.9
C41 C42 H42 . . 119.9
C42 C43 C44 . . 120.3(9)
C42 C43 H43 . . 119.8
C44 C43 H43 . . 119.8
C45 C44 C43 . . 119.9(9)
C45 C44 H44 . . 120.0
C43 C44 H44 . . 120.0
C44 C45 C40 . . 119.5(8)
C44 C45 H45 . . 120.2
C40 C45 H45 . . 120.2
O51 C51 N52 . . 125.2(7)
O51 C51 H51 . . 117.4
N52 C51 H51 . . 117.4
N52 C53 H53A . . 109.5
N52 C53 H53B . . 109.5
H53A C53 H53B . . 109.5
N52 C53 H53C . . 109.5
H53A C53 H53C . . 109.5
H53B C53 H53C . . 109.5
N52 C54 H54A . . 109.5
N52 C54 H54B . . 109.5
H54A C54 H54B . . 109.5
N52 C54 H54C . . 109.5
H54A C54 H54C . . 109.5
H54B C54 H54C . . 109.5
O12 Cu1 O31 3_675 . 88.38(18)
O12 Cu1 O32 3_675 3_675 90.05(18)
O31 Cu1 O32 . 3_675 168.30(17)
O12 Cu1 O11 3_675 . 168.87(17)
O31 Cu1 O11 . . 90.08(19)
O32 Cu1 O11 3_675 . 89.23(19)
O12 Cu1 O51 3_675 . 97.32(18)
O31 Cu1 O51 . . 98.09(18)
O32 Cu1 O51 3_675 . 93.61(18)
O11 Cu1 O51 . . 93.81(17)
O12 Cu1 Cu1 3_675 3_675 83.62(13)
O31 Cu1 Cu1 . 3_675 85.52(14)
O32 Cu1 Cu1 3_675 3_675 82.78(14)
O11 Cu1 Cu1 . 3_675 85.28(13)
O51 Cu1 Cu1 . 3_675 176.28(13)
C11 O11 Cu1 . . 121.0(4)
C11 O12 Cu1 . 3_675 123.8(4)
C20 O13 C18 . . 117.8(5)
C31 O31 Cu1 . . 121.9(4)
C31 O32 Cu1 . 3_675 124.8(4)
C36 O33 C40 . . 117.7(6)
C51 O51 Cu1 . . 119.5(4)
C51 N52 C54 . . 123.0(7)
C51 N52 C53 . . 119.1(6)
C54 N52 C53 . . 117.8(6)

loop_
_geom_bond_atom_site_label_1
_geom_bond_atom_site_label_2
_geom_bond_site_symmetry_2
_geom_bond_distance
C11 O11 . 1.261(7)
C11 O12 . 1.265(7)
C11 C12 . 1.538(8)
C12 C13 . 1.491(9)
C12 C14 . 1.505(8)
C12 H12 . 0.9800
C13 H13A . 0.9600
C13 H13B . 0.9600
C13 H13C . 0.9600
C14 C19 . 1.381(8)
C14 C15 . 1.407(8)
C15 C16 . 1.364(9)
C15 H15 . 0.9300
C16 C17 . 1.377(10)
C16 H16 . 0.9300
C17 C18 . 1.375(9)
C17 H17 . 0.9300
C18 C19 . 1.388(8)
C18 O13 . 1.408(7)
C19 H19 . 0.9300
C20 C21 . 1.364(9)
C20 O13 . 1.379(7)
C20 C25 . 1.379(8)
C21 C22 . 1.364(9)
C21 H21 . 0.9300
C22 C23 . 1.388(10)
C22 H22 . 0.9300
C23 C24 . 1.351(10)
C23 H23 . 0.9300
C24 C25 . 1.383(10)
C24 H24 . 0.9300
C25 H25 . 0.9300
C31 O31 . 1.260(7)
C31 O32 . 1.260(7)
C31 C32 . 1.533(8)
C32 C33 . 1.446(10)
C32 C34 . 1.530(9)
C32 H32 . 0.9800
C33 H33A . 0.9600
C33 H33B . 0.9600
C33 H33C . 0.9600
C34 C39 . 1.373(10)
C34 C35 . 1.382(9)
C35 C36 . 1.375(9)
C35 H35 . 0.9300
C36 C37 . 1.368(11)
C36 O33 . 1.393(8)
C37 C38 . 1.374(11)
C37 H37 . 0.9300
C38 C39 . 1.378(10)
C38 H38 . 0.9300
C39 H39 . 0.9300
C40 C45 . 1.368(9)
C40 C41 . 1.375(10)
C40 O33 . 1.403(8)
C41 C42 . 1.374(11)
C41 H41 . 0.9300
C42 C43 . 1.364(12)
C42 H42 . 0.9300
C43 C44 . 1.379(12)
C43 H43 . 0.9300
C44 C45 . 1.357(10)
C44 H44 . 0.9300
C45 H45 . 0.9300
C51 O51 . 1.241(7)
C51 N52 . 1.293(8)
C51 H51 . 0.9300
C53 N52 . 1.472(9)
C53 H53A . 0.9600
C53 H53B . 0.9600
C53 H53C . 0.9600
C54 N52 . 1.465(8)
C54 H54A . 0.9600
C54 H54B . 0.9600
C54 H54C . 0.9600
Cu1 O12 3_675 1.945(4)
Cu1 O31 . 1.955(4)
Cu1 O32 3_675 1.959(4)
Cu1 O11 . 1.964(4)
Cu1 O51 . 2.160(4)
Cu1 Cu1 3_675 2.631(2)
O12 Cu1 3_675 1.945(4)
O32 Cu1 3_675 1.959(4)

loop_
_geom_torsion_atom_site_label_1
_geom_torsion_atom_site_label_2
_geom_torsion_atom_site_label_3
_geom_torsion_atom_site_label_4
_geom_torsion_site_symmetry_1
_geom_torsion_site_symmetry_4
_geom_torsion
O11 C11 C12 C13 . . 37.9(8)
O12 C11 C12 C13 . . -142.6(6)
O11 C11 C12 C14 . . -91.8(7)
O12 C11 C12 C14 . . 87.8(6)
C13 C12 C14 C19 . . -94.5(7)
C11 C12 C14 C19 . . 33.9(8)
C13 C12 C14 C15 . . 85.9(8)
C11 C12 C14 C15 . . -145.7(6)
C19 C14 C15 C16 . . 1.5(9)
C12 C14 C15 C16 . . -178.8(6)
C14 C15 C16 C17 . . -1.5(10)
C15 C16 C17 C18 . . -0.1(10)
C16 C17 C18 C19 . . 1.5(9)
C16 C17 C18 O13 . . -175.5(5)
C15 C14 C19 C18 . . -0.1(8)
C12 C14 C19 C18 . . -179.7(5)
C17 C18 C19 C14 . . -1.5(8)
O13 C18 C19 C14 . . 175.6(4)
O13 C20 C21 C22 . . -178.8(8)
C25 C20 C21 C22 . . 3.3(12)
C20 C21 C22 C23 . . -2.2(14)
C21 C22 C23 C24 . . 0.7(15)
C22 C23 C24 C25 . . -0.2(14)
C21 C20 C25 C24 . . -2.8(11)
O13 C20 C25 C24 . . 179.0(7)
C23 C24 C25 C20 . . 1.3(12)
O31 C31 C32 C33 . . 16.0(10)
O32 C31 C32 C33 . . -161.6(7)
O31 C31 C32 C34 . . -113.4(7)
O32 C31 C32 C34 . . 69.0(8)
C33 C32 C34 C39 . . -33.3(11)
C31 C32 C34 C39 . . 95.4(8)
C33 C32 C34 C35 . . 147.4(7)
C31 C32 C34 C35 . . -84.0(8)
C39 C34 C35 C36 . . 2.9(10)
C32 C34 C35 C36 . . -177.7(6)
C34 C35 C36 C37 . . -1.2(12)
C34 C35 C36 O33 . . -175.4(7)
C35 C36 C37 C38 . . -1.8(14)
O33 C36 C37 C38 . . 172.4(8)
C36 C37 C38 C39 . . 2.9(15)
C35 C34 C39 C38 . . -1.8(12)
C32 C34 C39 C38 . . 178.9(7)
C37 C38 C39 C34 . . -1.1(14)
C45 C40 C41 C42 . . 0.5(12)
O33 C40 C41 C42 . . 179.1(7)
C40 C41 C42 C43 . . -0.1(13)
C41 C42 C43 C44 . . 0.5(15)
C42 C43 C44 C45 . . -1.5(15)
C43 C44 C45 C40 . . 1.9(13)
C41 C40 C45 C44 . . -1.5(12)
O33 C40 C45 C44 . . 179.9(7)
O12 C11 O11 Cu1 . . 1.8(8)
C12 C11 O11 Cu1 . . -178.7(4)
O12 Cu1 O11 C11 3_675 . -4.9(13)
O31 Cu1 O11 C11 . . -86.9(5)
O32 Cu1 O11 C11 3_675 . 81.4(5)
O51 Cu1 O11 C11 . . 175.0(5)
O11 C11 O12 Cu1 . 3_675 -0.9(8)
C12 C11 O12 Cu1 . 3_675 179.6(4)
C21 C20 O13 C18 . . 9.0(10)
C25 C20 O13 C18 . . -173.0(6)
C17 C18 O13 C20 . . -87.2(7)
C19 C18 O13 C20 . . 95.8(6)
O32 C31 O31 Cu1 . . -5.8(9)
C32 C31 O31 Cu1 . . 176.9(4)
O12 Cu1 O31 C31 3_675 . -81.3(5)
O32 Cu1 O31 C31 3_675 . 1.1(12)
O11 Cu1 O31 C31 . . 87.7(5)
O51 Cu1 O31 C31 . . -178.4(5)
O31 C31 O32 Cu1 . 3_675 6.3(9)
C32 C31 O32 Cu1 . 3_675 -176.2(4)
C37 C36 O33 C40 . . 81.8(10)
C35 C36 O33 C40 . . -103.9(8)
C45 C40 O33 C36 . . -169.9(7)
C41 C40 O33 C36 . . 11.5(11)
N52 C51 O51 Cu1 . . -178.4(5)
O12 Cu1 O51 C51 3_675 . 136.1(5)
O31 Cu1 O51 C51 . . -134.5(5)
O32 Cu1 O51 C51 3_675 . 45.6(5)
O11 Cu1 O51 C51 . . -43.9(5)
O51 C51 N52 C54 . . -178.6(7)
O51 C51 N52 C53 . . 2.8(11)
